data_4504554
loop_
_publ_author_name
'Kumar, D. Krishna'
'Das, Amitava'
'Dastidar, Parthasarathi'

_publ_section_title
;
 N&#x2212;H&#x00B7;&#x00B7;&#x00B7;Cl2&#x2212;M Synthon as a
 Structure-Directing Tool:&#x2009; Crystal Structures of Some
 Perchlorometallates
;
_journal_issue 1
_journal_name_full 'Crystal Growth &amp; Design'
_journal_page_first 216
_journal_paper_doi 10.1021/cg050296q
_journal_volume 6
_journal_year 2006
_chemical_formula_sum 'C11 H12 Cl4 N4 O Pd'
_chemical_formula_weight 464.45
_chemical_name_systematic
; 
 ? 
;
_space_group_IT_number 14
_symmetry_cell_setting monoclinic
_symmetry_space_group_name_Hall '-P 2ybc'
_symmetry_space_group_name_H-M 'P 1 21/c 1'
_atom_sites_solution_hydrogens geom
_atom_sites_solution_primary direct
_atom_sites_solution_secondary difmap
_audit_creation_method SHELXL-97
_cell_angle_alpha 90.00
_cell_angle_beta 109.443(2)
_cell_angle_gamma 90.00
_cell_formula_units_Z 4
_cell_length_a 17.171(2)
_cell_length_b 7.8632(10)
_cell_length_c 12.3623(16)
_cell_measurement_temperature 100(2)
_cell_volume 1574.0(3)
_computing_cell_refinement 'BRUKER AXS SMART 3'
_computing_data_collection 'BRUKER AXS SMART 3'
_computing_data_reduction 'BRUKER AXS SMART 3'
_computing_molecular_graphics 'PLATON, 'MERCURY 1.3'
_computing_structure_refinement 'SHELXL-97 (Sheldrick, 1997)'
_computing_structure_solution 'SHELXS-97 (Sheldrick, 1990)'
_diffrn_ambient_temperature 100(2)
_diffrn_detector_area_resol_mean 0.3
_diffrn_measured_fraction_theta_full 0.999
_diffrn_measured_fraction_theta_max 0.999
_diffrn_measurement_device_type 'BRUKER SMART CCD AREA DETECTOR'
_diffrn_measurement_method PHI-OMEGA
_diffrn_radiation_monochromator graphite
_diffrn_radiation_source 'fine-focus sealed tube'
_diffrn_radiation_type MoK\a
_diffrn_radiation_wavelength 0.71073
_diffrn_reflns_av_R_equivalents 0.0153
_diffrn_reflns_av_sigmaI/netI 0.0169
_diffrn_reflns_limit_h_max 14
_diffrn_reflns_limit_h_min -18
_diffrn_reflns_limit_k_max 8
_diffrn_reflns_limit_k_min -8
_diffrn_reflns_limit_l_max 13
_diffrn_reflns_limit_l_min -12
_diffrn_reflns_number 6074
_diffrn_reflns_theta_full 22.50
_diffrn_reflns_theta_max 22.50
_diffrn_reflns_theta_min 2.88
_exptl_absorpt_coefficient_mu 1.859
_exptl_absorpt_correction_type SADABS
_exptl_crystal_colour BROWN
_exptl_crystal_density_diffrn 1.960
_exptl_crystal_density_method 'not measured'
_exptl_crystal_description PLATE
_exptl_crystal_F_000 912
_exptl_crystal_size_max 0.72
_exptl_crystal_size_mid 0.45
_exptl_crystal_size_min 0.32
_refine_diff_density_max 0.187
_refine_diff_density_min -0.396
_refine_diff_density_rms 0.080
_refine_ls_extinction_method none
_refine_ls_goodness_of_fit_ref 1.199
_refine_ls_hydrogen_treatment mixed
_refine_ls_matrix_type full
_refine_ls_number_parameters 190
_refine_ls_number_reflns 2065
_refine_ls_number_restraints 0
_refine_ls_restrained_S_all 1.199
_refine_ls_R_factor_all 0.0206
_refine_ls_R_factor_gt 0.0199
_refine_ls_shift/su_max 0.001
_refine_ls_shift/su_mean 0.000
_refine_ls_structure_factor_coef Fsqd
_refine_ls_weighting_details 'calc w=1/[\s^2^(Fo^2^)+(0.0312P)^2^+0.6260P] where P=(Fo^2^+2Fc^2^)/3'
_refine_ls_weighting_scheme calc
_refine_ls_wR_factor_gt 0.0557
_refine_ls_wR_factor_ref 0.0563
_reflns_number_gt 1993
_reflns_number_total 2065
_reflns_threshold_expression >2sigma(I)
_cod_data_source_file cg050296qsi20050628_053219.cif
_cod_data_source_block kkb410k
_cod_depositor_comments
;
The following automatic conversions were performed:

'_symmetry_cell_setting' value 'MONOCLINIC' changed to 'monoclinic'
according to /home/saulius/struct/CIF-dictionaries/cif_core.dic
dictionary named 'cif_core.dic' version 2.4.1 from 2010-06-29.

Automatic conversion script
Id: cif_fix_values 1715 2011-07-08 13:25:40Z adriana 
;
_cod_original_cell_volume 1574.0(4)
_cod_original_sg_symbol_H-M P2(1)/c
_cod_database_code 4504554

loop_
_symmetry_equiv_pos_as_xyz
'x, y, z'
'-x, y+1/2, -z+1/2'
'-x, -y, -z'
'x, -y-1/2, z-1/2'

loop_
_atom_site_label
_atom_site_type_symbol
_atom_site_fract_x
_atom_site_fract_y
_atom_site_fract_z
_atom_site_U_iso_or_equiv
_atom_site_adp_type
_atom_site_occupancy
_atom_site_symmetry_multiplicity
_atom_site_calc_flag
_atom_site_refinement_flags
Pd1 Pd 0.709346(12) 0.96537(3) 0.182681(16) 0.02886(11) Uani 1 1 d .
Cl1 Cl 0.58236(4) 0.90836(11) 0.19922(6) 0.0447(2) Uani 1 1 d .
Cl2 Cl 0.66866(4) 0.83782(11) 0.00459(6) 0.0469(2) Uani 1 1 d .
Cl3 Cl 0.83631(5) 1.01896(12) 0.16677(7) 0.0519(2) Uani 1 1 d .
Cl4 Cl 0.75144(4) 1.08849(11) 0.36170(6) 0.0456(2) Uani 1 1 d .
N1 N 0.54205(15) 1.2176(3) 0.5188(2) 0.0414(6) Uani 1 1 d .
H1 H 0.4989 1.2805 0.4555 0.062 Uiso 1 1 calc R
C2 C 0.61660(19) 1.1918(4) 0.5101(2) 0.0440(8) Uani 1 1 d .
H2 H 0.6295 1.2378 0.4355 0.066 Uiso 1 1 calc R
C3 C 0.67699(17) 1.1079(4) 0.5944(2) 0.0379(7) Uani 1 1 d .
H3 H 0.7374 1.0886 0.5876 0.057 Uiso 1 1 calc R
C4 C 0.65864(17) 1.0482(3) 0.6890(2) 0.0305(6) Uani 1 1 d .
C5 C 0.58021(17) 1.0753(4) 0.6947(2) 0.0380(7) Uani 1 1 d .
H5 H 0.5645 1.0277 0.7667 0.057 Uiso 1 1 calc R
C6 C 0.52307(18) 1.1621(4) 0.6093(2) 0.0429(7) Uani 1 1 d .
H6 H 0.4625 1.1862 0.6146 0.064 Uiso 1 1 calc R
N7 N 0.71345(14) 0.9624(3) 0.78020(19) 0.0343(6) Uani 1 1 d .
H7 H 0.6897 0.9163 0.8388 0.052 Uiso 1 1 calc R
C8 C 0.79566(16) 0.9317(4) 0.8019(2) 0.0301(6) Uani 1 1 d .
O9 O 0.83545(13) 0.9743(3) 0.74330(18) 0.0434(5) Uani 1 1 d .
N10 N 0.82726(13) 0.8432(3) 0.90500(18) 0.0362(6) Uani 1 1 d .
H10 H 0.7868 0.8162 0.9460 0.054 Uiso 1 1 calc R
C11 C 0.90628(16) 0.7886(3) 0.9571(2) 0.0327(6) Uani 1 1 d .
C12 C 0.97194(17) 0.8184(4) 0.9172(3) 0.0415(7) Uani 1 1 d .
H12 H 0.9621 0.8842 0.8371 0.062 Uiso 1 1 calc R
C13 C 1.04891(18) 0.7633(4) 0.9809(3) 0.0462(8) Uani 1 1 d .
H13 H 1.1001 0.7863 0.9505 0.069 Uiso 1 1 calc R
N14 N 1.06207(15) 0.6819(3) 1.0794(2) 0.0458(6) Uani 1 1 d .
H14 H 1.1200 0.6448 1.1253 0.069 Uiso 1 1 calc R
C15 C 1.00040(18) 0.6479(4) 1.1193(3) 0.0470(8) Uani 1 1 d .
H15 H 1.0128 0.5791 1.1989 0.070 Uiso 1 1 calc R
C16 C 0.92217(18) 0.6994(4) 1.0604(2) 0.0419(7) Uani 1 1 d .
H16 H 0.8725 0.6718 1.0931 0.063 Uiso 1 1 calc R

loop_
_atom_site_aniso_label
_atom_site_aniso_U_11
_atom_site_aniso_U_22
_atom_site_aniso_U_33
_atom_site_aniso_U_23
_atom_site_aniso_U_13
_atom_site_aniso_U_12
Pd1 0.02312(16) 0.03716(17) 0.02531(15) -0.00078(8) 0.00673(10) -0.00376(8)
Cl1 0.0287(4) 0.0675(5) 0.0403(4) -0.0100(4) 0.0148(3) -0.0120(4)
Cl2 0.0386(4) 0.0707(5) 0.0329(4) -0.0148(4) 0.0139(3) -0.0215(4)
Cl3 0.0320(4) 0.0846(6) 0.0428(5) -0.0211(4) 0.0173(4) -0.0203(4)
Cl4 0.0320(4) 0.0719(5) 0.0336(4) -0.0152(4) 0.0116(3) -0.0087(4)
N1 0.0363(15) 0.0448(14) 0.0358(13) 0.0053(11) 0.0022(11) 0.0111(11)
C2 0.0439(19) 0.0519(19) 0.0349(16) 0.0078(14) 0.0115(14) 0.0071(15)
C3 0.0321(16) 0.0478(18) 0.0342(16) 0.0064(14) 0.0116(13) 0.0070(14)
C4 0.0278(15) 0.0309(15) 0.0295(15) -0.0005(12) 0.0051(12) 0.0032(11)
C5 0.0281(16) 0.0486(17) 0.0358(16) 0.0035(14) 0.0088(13) 0.0061(14)
C6 0.0347(17) 0.0510(18) 0.0396(17) 0.0008(15) 0.0077(14) 0.0089(14)
N7 0.0272(14) 0.0458(15) 0.0302(13) 0.0094(11) 0.0098(11) 0.0059(10)
C8 0.0257(16) 0.0338(15) 0.0298(15) -0.0006(12) 0.0077(13) 0.0022(11)
O9 0.0315(12) 0.0617(14) 0.0389(12) 0.0154(10) 0.0141(10) 0.0094(10)
N10 0.0254(12) 0.0522(14) 0.0317(12) 0.0100(11) 0.0104(10) 0.0081(11)
C11 0.0273(15) 0.0362(15) 0.0324(15) 0.0005(13) 0.0070(12) 0.0035(12)
C12 0.0307(17) 0.0500(18) 0.0454(17) 0.0099(15) 0.0147(14) 0.0086(14)
C13 0.0327(17) 0.0539(19) 0.0531(19) 0.0069(16) 0.0156(14) 0.0057(15)
N14 0.0289(14) 0.0531(16) 0.0476(15) 0.0034(13) 0.0022(12) 0.0100(12)
C15 0.0398(18) 0.061(2) 0.0372(16) 0.0088(15) 0.0092(14) 0.0127(15)
C16 0.0354(17) 0.0552(19) 0.0347(15) 0.0102(14) 0.0110(13) 0.0108(14)

loop_
_atom_type_symbol
_atom_type_description
_atom_type_scat_dispersion_real
_atom_type_scat_dispersion_imag
_atom_type_scat_source
C C 0.0033 0.0016 'International Tables Vol C Tables 4.2.6.8 and 6.1.1.4'
H H 0.0000 0.0000 'International Tables Vol C Tables 4.2.6.8 and 6.1.1.4'
N N 0.0061 0.0033 'International Tables Vol C Tables 4.2.6.8 and 6.1.1.4'
O O 0.0106 0.0060 'International Tables Vol C Tables 4.2.6.8 and 6.1.1.4'
Cl Cl 0.1484 0.1585 'International Tables Vol C Tables 4.2.6.8 and 6.1.1.4'
Pd Pd -0.9988 1.0072 'International Tables Vol C Tables 4.2.6.8 and 6.1.1.4'

loop_
_geom_angle_atom_site_label_1
_geom_angle_atom_site_label_2
_geom_angle_atom_site_label_3
_geom_angle
Cl3 Pd1 Cl4 90.11(3)
Cl3 Pd1 Cl1 179.33(3)
Cl4 Pd1 Cl1 90.01(3)
Cl3 Pd1 Cl2 89.58(3)
Cl4 Pd1 Cl2 178.97(3)
Cl1 Pd1 Cl2 90.30(3)
C2 N1 C6 121.6(2)
C2 N1 H1 119.2
C6 N1 H1 119.2
N1 C2 C3 121.0(3)
N1 C2 H2 119.5
C3 C2 H2 119.5
C2 C3 C4 118.5(3)
C2 C3 H3 120.8
C4 C3 H3 120.8
N7 C4 C3 124.6(3)
N7 C4 C5 116.3(2)
C3 C4 C5 119.1(2)
C6 C5 C4 119.9(3)
C6 C5 H5 120.0
C4 C5 H5 120.0
N1 C6 C5 119.9(3)
N1 C6 H6 120.1
C5 C6 H6 120.1
C8 N7 C4 128.7(2)
C8 N7 H7 115.7
C4 N7 H7 115.7
O9 C8 N7 126.3(2)
O9 C8 N10 124.5(2)
N7 C8 N10 109.2(2)
C11 N10 C8 127.8(2)
C11 N10 H10 116.1
C8 N10 H10 116.1
N10 C11 C12 125.2(2)
N10 C11 C16 116.7(2)
C12 C11 C16 118.1(2)
C13 C12 C11 119.0(3)
C13 C12 H12 120.5
C11 C12 H12 120.5
N14 C13 C12 121.3(3)
N14 C13 H13 119.4
C12 C13 H13 119.4
C13 N14 C15 121.4(3)
C13 N14 H14 119.3
C15 N14 H14 119.3
N14 C15 C16 120.4(3)
N14 C15 H15 119.8
C16 C15 H15 119.8
C15 C16 C11 119.7(3)
C15 C16 H16 120.2
C11 C16 H16 120.2

loop_
_geom_bond_atom_site_label_1
_geom_bond_atom_site_label_2
_geom_bond_distance
Pd1 Cl3 2.2922(8)
Pd1 Cl4 2.3005(7)
Pd1 Cl1 2.3009(7)
Pd1 Cl2 2.3059(7)
N1 C2 1.335(4)
N1 C6 1.338(4)
N1 H1 1.0100
C2 C3 1.371(4)
C2 H2 1.0800
C3 C4 1.389(4)
C3 H3 1.0800
C4 N7 1.380(3)
C4 C5 1.388(4)
C5 C6 1.361(4)
C5 H5 1.0800
C6 H6 1.0800
N7 C8 1.368(4)
N7 H7 1.0100
C8 O9 1.197(3)
C8 N10 1.394(3)
N10 C11 1.363(3)
N10 H10 1.0100
C11 C12 1.393(4)
C11 C16 1.402(4)
C12 C13 1.365(4)
C12 H12 1.0800
C13 N14 1.327(4)
C13 H13 1.0800
N14 C15 1.335(4)
N14 H14 1.0100
C15 C16 1.359(4)
C15 H15 1.0800
C16 H16 1.0800

loop_
_geom_hbond_atom_site_label_D
_geom_hbond_atom_site_label_H
_geom_hbond_atom_site_label_A
_geom_hbond_distance_DH
_geom_hbond_distance_HA
_geom_hbond_distance_DA
_geom_hbond_angle_DHA
_geom_hbond_site_symmetry_A
N1 H1 Cl1 1.01 2.20 3.200(2) 170.7 2_655
N7 H7 Cl2 1.01 2.28 3.266(2) 164.6 1_556
N10 H10 Cl2 1.01 2.38 3.342(2) 159.8 1_556
N14 H14 Cl4 1.01 2.20 3.126(3) 151.0 2_746
N14 H14 Cl3 1.01 2.62 3.299(3) 124.5 2_746
